data_2009821
loop_
_publ_author_name
'Ma, J.-F.'
'Jin, Z.-S.'
'Ni, Z.-J.'

_publ_section_title
;
 Yttrium salicylate tetrahydrate
;
_journal_issue 7
_journal_name_full 'Acta Crystallographica Section C'
_journal_page_first 1010
_journal_page_last 1012
_journal_paper_doi 10.1107/S0108270193012879
_journal_volume 50
_journal_year 1994
_chemical_formula_moiety 'C42 H38 O22 Y2,4(H2 O)'
_chemical_formula_sum 'C42 H46 O26 Y2'
_chemical_formula_weight 1144.62
_space_group_IT_number 2
_symmetry_cell_setting triclinic
_symmetry_space_group_name_Hall '-P 1'
_symmetry_space_group_name_H-M 'P -1'
_atom_type_scat_source IntTabIV
_cell_angle_alpha 88.39(2)
_cell_angle_beta 115.83(2)
_cell_angle_gamma 80.93(2)
_cell_formula_units_Z 1
_cell_length_a 9.963(3)
_cell_length_b 14.344(4)
_cell_length_c 9.464(2)
_cell_measurement_reflns_used 25
_cell_measurement_temperature 293
_cell_measurement_theta_max 11.2
_cell_measurement_theta_min 2.5
_cell_volume 1195.0(6)
_diffrn_measurement_device 'Nicolet R3m/E'
_diffrn_measurement_method \w
_diffrn_radiation_type MoK\a
_diffrn_radiation_wavelength 0.71069
_diffrn_reflns_av_R_equivalents 0.0234
_diffrn_reflns_limit_h_max 13
_diffrn_reflns_limit_h_min 0
_diffrn_reflns_limit_k_max 18
_diffrn_reflns_limit_k_min -18
_diffrn_reflns_limit_l_max 12
_diffrn_reflns_limit_l_min -12
_diffrn_reflns_number 4659
_diffrn_reflns_theta_max 26
_diffrn_standards_decay_% <3.3
_diffrn_standards_interval_count 100
_diffrn_standards_number 2
_exptl_absorpt_coefficient_mu 2.59
_exptl_absorpt_correction_T_max 0.978
_exptl_absorpt_correction_T_min 0.834
_exptl_absorpt_correction_type empirical
_exptl_crystal_colour Colorless
_exptl_crystal_density_diffrn 1.59
_exptl_crystal_description Needle
_exptl_crystal_size_max 0.36
_exptl_crystal_size_mid 0.18
_exptl_crystal_size_min 0.12
_refine_diff_density_max 0.54
_refine_diff_density_min -0.38
_refine_ls_goodness_of_fit_obs 1.236
_refine_ls_hydrogen_treatment refU
_refine_ls_number_parameters 316
_refine_ls_number_reflns 2815
_refine_ls_R_factor_obs 0.046
_refine_ls_shift/esd_max 0.018
_refine_ls_structure_factor_coef F
_refine_ls_weighting_details 'w=[\s^2^(F~o~) + 0.00073(F~o~)^2^]^-1^'
_refine_ls_weighting_scheme calc
_refine_ls_wR_factor_obs 0.054
_reflns_number_observed 2815
_reflns_number_total 4307
_reflns_observed_criterion F~o~>3\s(F~o~)
_cod_data_source_file ab1097.cif
_cod_data_source_block ab1097_structure_1_of_1
_cod_depositor_comments
;
 Adding _atom_site_type_symbol label and values.

 Antanas Vaitkus
 2013-04-09

The following automatic conversions were performed:

'_refine_ls_weighting_scheme' value 'w=[\s^2^(F~o~) +
0.00073(F~o~)^2^]^-1^' was changed to 'calc'. New tag
'_refine_ls_weighting_details' was created. The value of the new tag
was set to 'w=[\s^2^(F~o~) + 0.00073(F~o~)^2^]^-1^'.

Automatic conversion script
Id: cif_fix_values 3143 2015-03-26 13:38:13Z robertas 
;
_cod_original_cell_volume 1195.0(5)
_cod_database_code 2009821

loop_
_symmetry_equiv_pos_as_xyz
x,y,z
-x,-y,-z

loop_
_atom_site_label
_atom_site_type_symbol
_atom_site_fract_x
_atom_site_fract_y
_atom_site_fract_z
_atom_site_U_iso_or_equiv
Y Y .41020(10) .04450(10) .64580(10) .0250(10)
O(11) O .5887(4) .1329(3) .6473(4) .036(2)
O(12) O .6666(4) .0954(3) .4636(4) .037(2)
O(13) O .8501(5) .1897(3) .4301(5) .052(2)
O(21) O .3117(4) .2016(3) .6683(4) .037(2)
O(22) O .4949(4) .1280(3) .8894(4) .037(2)
O(23) O .2032(5) .3776(3) .6409(5) .058(2)
O(31) O .3674(4) .0759(3) .3889(4) .034(2)
O(32) O .3725(4) .0597(3) .1621(4) .037(2)
O(33) O .1666(4) .1605(3) -.0897(4) .043(2)
Ow(1) O .3253(4) -.0260(3) .8163(4) .040(2)
Ow(2) O .1378(4) .0716(3) .5062(4) .040(2)
Ow(3) O .9757(5) .0087(4) .2180(5) .062(2)
Ow(4) O .8450(7) .1320(5) .9477(7) .130(4)
C(11) C .6933(6) .2449(4) .5565(6) .032(2)
C(12) C .7918(5) .2602(4) .4920(6) .038(2)
C(13) C .8313(7) .3491(4) .4921(7) .051(3)
C(14) C .7704(8) .4225(4) .5479(7) .057(3)
C(15) C .6705(8) .4097(4) .6077(8) .056(3)
C(16) C .6333(7) .3210(4) .6150(7) .047(3)
C(17) C .6466(5) .1514(4) .5578(4) .031(2)
C(21) C .3917(6) .2916(4) .8883(6) .034(2)
C(22) C .2917(7) .3740(4) .7991(7) .041(3)
C(23) C .2835(7) .4559(4) .8721(7) .053(3)
C(24) C .3657(8) .4557(4) 1.0278(8) .060(3)
C(25) C .4630(8) .3727(5) 1.1218(7) .060(3)
C(26) C .4752(7) .2923(4) 1.0503(7) .049(3)
C(27) C .3998(6) .2026(4) .8138(6) .032(2)
C(31) C .2078(6) .1942(4) .1736(6) .033(2)
C(32) C .1388(6) .2181(4) .0100(6) .034(2)
C(33) C .0364(7) .3043(4) -.0543(7) .051(3)
C(34) C .0036(8) .3634(5) .0415(8) .060(3)
C(35) C .0738(8) .3407(5) .2039(8) .060(3)
C(36) C .1730(7) .2574(4) .2673(7) .052(3)
C(37) C .3196(5) .1053(4) .2440(6) .027(2)
H(13) H .9025 .3589 .4526 .051
H(14) H .7975 .4836 .5453 .057
H(15) H .6265 .4621 .6444 .054
H(16) H .5663 .3115 .6602 .048
H(23) H .2180 .5135 .8102 .053
H(24) H .3583 .5131 1.0760 .060
H(25) H .5201 .3724 1.2338 .062
H(26) H .5424 .2353 1.1130 .050
H(33) H -.0116 .3216 -.1664 .052
H(34) H -.0684 .4217 -.0042 .060
H(35) H .0522 .3836 .2706 .062
H(36) H .2207 .2415 .3798 .051

loop_
_geom_angle_atom_site_label_1
_geom_angle_atom_site_label_2
_geom_angle_atom_site_label_3
_geom_angle
_geom_angle_publ_flag
O(11) Y O(21) 75.30(10) yes
O(21) Y O(22) 53.20(10) yes
O(21) Y O(31) 94.80(10) yes
O(11) Y Ow(1) 142.10(10) yes
O(22) Y Ow(1) 73.00(10) yes
O(11) Y Ow(2) 132.50(10) yes
O(22) Y Ow(2) 110.90(10) yes
Ow(1) Y Ow(2) 73.50(10) yes
O(21) Y O(12i) 141.90(10) yes
O(31) Y O(12i) 77.90(10) yes
Ow(2) Y O(12i) 70.70(10) yes
O(21) Y O(31i) 147.60(10) yes
O(31) Y O(31i) 73.80(10) yes
Ow(2) Y O(31i) 132.40(10) yes
O(21) Y O(32i) 127.60(10) yes
O(31) Y O(32i) 123.50(10) yes
Ow(2) Y O(32i) 144.10(10) yes
O(11) Y O(22) 71.50(10) yes
O(11) Y O(31) 72.40(10) yes
O(22) Y O(31) 136.70(10) yes
O(21) Y Ow(1) 93.90(10) yes
O(31) Y Ow(1) 145.40(10) yes
O(21) Y Ow(2) 71.10(10) yes
O(31) Y Ow(2) 77.80(10) yes
O(11) Y O(12i) 134.4(2) yes
O(22) Y O(12i) 145.40(10) yes
Ow(1) Y O(12i) 74.70(10) yes
O(11) Y O(31i) 72.40(10) yes
O(22) Y O(31i) 116.10(10) yes
Ow(1) Y O(31i) 112.80(10) yes
O(11) Y O(32i) 83.40(10) yes
O(22) Y O(32i) 74.80(10) yes
Ow(1) Y O(32i) 74.70(10) yes
C(12) C(11) C(16) 118.8(6) yes
C(16) C(11) C(17) 119.8(6) yes
O(13) C(12) C(13) 119.3(7) yes
C(12) C(13) C(14) 120.9(8) yes
C(14) C(15) C(16) 120.0(7) yes
O(11) C(17) O(12) 124.2(5) yes
O(12) C(17) C(11) 116.3(6) yes
C(22) C(21) C(27) 120.5(4) yes
O(23) C(22) C(21) 122.0(5) yes
C(21) C(22) C(23) 119.5(5) yes
C(23) C(24) C(25) 120.9(6) yes
C(21) C(26) C(25) 121.1(5) yes
O(21) C(27) C(21) 119.3(4) yes
C(32) C(31) C(36) 118.8(5) yes
C(36) C(31) C(37) 121.3(5) yes
O(33) C(32) C(33) 118.5(5) yes
C(32) C(33) C(34) 120.3(6) yes
C(34) C(35) C(36) 119.3(7) yes
O(31) C(37) O(32) 119.6(4) yes
O(32) C(37) C(31) 119.9(5) yes
C(12) C(11) C(17) 121.4(5) yes
O(13) C(12) C(11) 121.2(5) yes
C(11) C(12) C(13) 119.4(2) yes
C(13) C(14) C(15) 120.6(7) yes
C(11) C(16) C(15) 120.3(7) yes
O(11) C(17) C(11) 119.4(5) yes
C(22) C(21) C(26) 118.9(5) yes
C(26) C(21) C(27) 120.5(4) yes
O(23) C(22) C(23) 118.5(5) yes
C(22) C(23) C(24) 120.9(5) yes
C(24) C(25) C(26) 118.7(6) yes
O(21) C(27) O(22) 118.7(5) yes
O(22) C(27) C(21) 122.0(4) yes
C(32) C(31) C(37) 119.8(5) yes
O(33) C(32) C(31) 122.6(4) yes
C(31) C(32) C(33) 119.0(6) yes
C(33) C(34) C(35) 120.8(6) yes
C(31) C(36) C(35) 121.7(6) yes
O(31) C(37) C(31) 120.5(5) yes

loop_
_geom_bond_atom_site_label_1
_geom_bond_atom_site_label_2
_geom_bond_site_symmetry_1
_geom_bond_site_symmetry_2
_geom_bond_distance
_geom_bond_publ_flag
Y O(11) . . 2.337(4) yes
Y O(22) . . 2.498(4) yes
Y Ow(1) . . 2.389(5) yes
Y O(12) . 2_656 2.366(4) yes
Y O(32) . 2_656 2.371(3) yes
Y O(21) . . 2.367(4) yes
Y O(31) . . 2.296(4) yes
Y Ow(2) . . 2.403(3) yes
Y O(31) . 2_656 2.732(4) yes
O(11) C(17) . . 1.258(8) yes
O(13) C(12) . . 1.359(8) yes
O(22) C(27) . . 1.265(6) yes
O(31) C(37) . . 1.273(6) yes
O(33) C(32) . . 1.359(8) yes
C(11) C(16) . . 1.404(9) yes
C(12) C(13) . . 1.393(9) yes
C(14) C(15) . . 1.370(10) yes
C(21) C(22) . . 1.394(7) yes
C(21) C(27) . . 1.483(8) yes
C(23) C(24) . . 1.338(9) yes
C(25) C(26) . . 1.370(10) yes
C(31) C(36) . . 1.394(9) yes
C(32) C(33) . . 1.399(7) yes
C(34) C(35) . . 1.390(10) yes
O(12) C(17) . . 1.275(7) yes
O(21) C(27) . . 1.272(6) yes
O(23) C(22) . . 1.361(7) yes
O(32) C(37) . . 1.259(7) yes
C(11) C(12) . . 1.400(10) yes
C(11) C(17) . . 1.488(8) yes
C(13) C(14) . . 1.370(10) yes
C(15) C(16) . . 1.388(9) yes
C(21) C(26) . . 1.391(7) yes
C(22) C(23) . . 1.388(9) yes
C(24) C(25) . . 1.405(8) yes
C(31) C(32) . . 1.399(7) yes
C(31) C(37) . . 1.472(7) yes
C(33) C(34) . . 1.360(10) yes
C(35) C(36) . . 1.355(8) yes
Ow(2) Ow(1) . . 2.868(5) yes
Ow(4) O(11) . . 2.878(7) yes
Ow(3) Ow(1) . 2_656 2.841(6) yes
Ow(1) O(32) . 2_656 2.888(5) yes
Ow(2) O(13) . 1_455 2.866(7) yes
Ow(4) Ow(3) . 1_556 2.736(9) yes
Ow(2) O(21) . . 2.775(5) yes
Ow(2) O(12) . 2_656 2.761(5) yes
Ow(1) O(12) . 2_656 2.885(5) yes
Ow(1) O(22) . 2_657 2.776(5) yes
Ow(3) Ow(2) . 1_655 2.761(6) yes
